data_7207574
loop_
_publ_author_name
'Nanubolu, Jagadeesh Babu'
'Sridhar, Balasubramanian'
'Ravikumar, Krishnan'

_publ_section_title
;
 Resonance-assisted amide protonation in dutasteride hydrochloride salt
;
_journal_issue 7
_journal_name_full CrystEngComm
_journal_page_first 2571
_journal_paper_doi 10.1039/c2ce06421a
_journal_volume 14
_journal_year 2012
_chemical_absolute_configuration rmad
_chemical_formula_moiety 'C27 H31 F6 N2 O2 +, Cl -, H2 O, C2 H6 O'
_chemical_formula_sum 'C29 H39 Cl F6 N2 O4'
_chemical_formula_weight 629.07
_chemical_name_common
;
Dutasteride chloride hydrate ethanol solvate
;
_space_group_IT_number 1
_symmetry_cell_setting triclinic
_symmetry_space_group_name_Hall 'P 1'
_symmetry_space_group_name_H-M 'P 1'
_atom_sites_solution_hydrogens geom
_atom_sites_solution_primary direct
_atom_sites_solution_secondary difmap
_audit_creation_method SHELXL-97
_cell_angle_alpha 73.7460(10)
_cell_angle_beta 88.6870(10)
_cell_angle_gamma 86.1930(10)
_cell_formula_units_Z 1
_cell_length_a 7.9357(7)
_cell_length_b 9.1050(8)
_cell_length_c 11.1952(9)
_cell_measurement_reflns_used 3522
_cell_measurement_temperature 294(2)
_cell_measurement_theta_max 24.24
_cell_measurement_theta_min 2.33
_cell_volume 774.85(11)
_computing_cell_refinement 'SAINT (Bruker, 2001)'
_computing_data_collection 'SMART (Bruker, 2001)'
_computing_data_reduction SAINT
_computing_molecular_graphics 'SHELXTL/PC (Sheldrick, 1990)'
_computing_publication_material SHELXL97
_computing_structure_refinement 'SHELXL-97 (Sheldrick, 2008)'
_computing_structure_solution 'SHELXS-97 (Sheldrick, 2008)'
_diffrn_ambient_temperature 294(2)
_diffrn_measured_fraction_theta_full 0.997
_diffrn_measured_fraction_theta_max 0.997
_diffrn_measurement_device 'Bruker SMART APEX CCD area-detector'
_diffrn_measurement_device_type 'CCD Area Detector'
_diffrn_measurement_method '\w scan'
_diffrn_radiation_monochromator graphite
_diffrn_radiation_source 'fine-focus sealed tube'
_diffrn_radiation_type MoK\a
_diffrn_radiation_wavelength 0.71073
_diffrn_reflns_av_R_equivalents 0.0157
_diffrn_reflns_av_sigmaI/netI 0.0349
_diffrn_reflns_limit_h_max 9
_diffrn_reflns_limit_h_min -9
_diffrn_reflns_limit_k_max 10
_diffrn_reflns_limit_k_min -10
_diffrn_reflns_limit_l_max 13
_diffrn_reflns_limit_l_min -13
_diffrn_reflns_number 7533
_diffrn_reflns_theta_full 25.00
_diffrn_reflns_theta_max 25.00
_diffrn_reflns_theta_min 1.89
_diffrn_standards_number 0
_exptl_absorpt_coefficient_mu 0.195
_exptl_absorpt_correction_type none
_exptl_crystal_colour colorless
_exptl_crystal_density_diffrn 1.348
_exptl_crystal_density_method 'not measured'
_exptl_crystal_description block
_exptl_crystal_F_000 330
_exptl_crystal_size_max 0.17
_exptl_crystal_size_mid 0.14
_exptl_crystal_size_min 0.08
_refine_diff_density_max 0.251
_refine_diff_density_min -0.163
_refine_diff_density_rms 0.040
_refine_ls_abs_structure_details 'Flack H D (1983), Acta Cryst. A39, 876-881'
_refine_ls_abs_structure_Flack 0.01(6)
_refine_ls_extinction_method none
_refine_ls_goodness_of_fit_ref 1.072
_refine_ls_hydrogen_treatment mixed
_refine_ls_matrix_type full
_refine_ls_number_parameters 461
_refine_ls_number_reflns 5376
_refine_ls_number_restraints 145
_refine_ls_restrained_S_all 1.111
_refine_ls_R_factor_all 0.0479
_refine_ls_R_factor_gt 0.0448
_refine_ls_shift/su_max 0.000
_refine_ls_shift/su_mean 0.000
_refine_ls_structure_factor_coef Fsqd
_refine_ls_weighting_details 'calc w=1/[\s^2^(Fo^2^)+(0.0461P)^2^+0.1410P] where P=(Fo^2^+2Fc^2^)/3'
_refine_ls_weighting_scheme calc
_refine_ls_wR_factor_gt 0.1010
_refine_ls_wR_factor_ref 0.1031
_reflns_number_gt 5048
_reflns_number_total 5376
_reflns_threshold_expression I>2\s(I)
_cod_data_source_file c2ce06421a.txt
_cod_data_source_block aj_(salt)
_cod_database_code 7207574

loop_
_symmetry_equiv_pos_as_xyz
'x, y, z'

loop_
_atom_site_label
_atom_site_type_symbol
_atom_site_fract_x
_atom_site_fract_y
_atom_site_fract_z
_atom_site_U_iso_or_equiv
_atom_site_adp_type
_atom_site_occupancy
_atom_site_symmetry_multiplicity
_atom_site_calc_flag
_atom_site_refinement_flags
_atom_site_disorder_assembly
_atom_site_disorder_group
C1 C 1.1452(3) 0.7437(3) 0.6993(3) 0.0478(7) Uani 1 1 d . . .
H1 H 1.1953 0.8185 0.6371 0.057 Uiso 1 1 calc R . .
C2 C 1.2025(4) 0.7099(3) 0.8145(3) 0.0532(7) Uani 1 1 d . . .
H2 H 1.2943 0.7587 0.8320 0.064 Uiso 1 1 calc R . .
C3 C 1.1223(4) 0.5967(3) 0.9138(3) 0.0535(7) Uani 1 1 d . . .
C5 C 0.8806(4) 0.6343(4) 0.7802(3) 0.0505(7) Uani 1 1 d . . .
H5 H 0.8362 0.7345 0.7874 0.061 Uiso 1 1 calc R . .
C6 C 0.7315(4) 0.5461(4) 0.7654(3) 0.0633(9) Uani 1 1 d . . .
H6A H 0.6609 0.5283 0.8394 0.076 Uiso 1 1 calc R . .
H6B H 0.7706 0.4475 0.7543 0.076 Uiso 1 1 calc R . .
C7 C 0.6300(4) 0.6393(5) 0.6521(3) 0.0619(9) Uani 1 1 d . . .
H7A H 0.5828 0.7334 0.6675 0.074 Uiso 1 1 calc R . .
H7B H 0.5370 0.5813 0.6397 0.074 Uiso 1 1 calc R . .
C8 C 0.7387(3) 0.6787(3) 0.5339(2) 0.0440(6) Uani 1 1 d . . .
H8 H 0.7767 0.5829 0.5151 0.053 Uiso 1 1 calc R . .
C9 C 0.8958(3) 0.7602(3) 0.5530(2) 0.0409(6) Uani 1 1 d . . .
H9 H 0.8544 0.8545 0.5727 0.049 Uiso 1 1 calc R . .
C10 C 0.9998(3) 0.6631(3) 0.6669(3) 0.0420(6) Uani 1 1 d . . .
C11 C 1.0004(4) 0.8090(4) 0.4335(3) 0.0520(7) Uani 1 1 d . . .
H11A H 1.0523 0.7182 0.4152 0.062 Uiso 1 1 calc R . .
H11B H 1.0902 0.8698 0.4468 0.062 Uiso 1 1 calc R . .
C12 C 0.8956(4) 0.9026(4) 0.3205(3) 0.0527(7) Uani 1 1 d . . .
H12A H 0.8554 1.0000 0.3334 0.063 Uiso 1 1 calc R . .
H12B H 0.9663 0.9234 0.2466 0.063 Uiso 1 1 calc R . .
C13 C 0.7450(3) 0.8152(3) 0.3013(2) 0.0411(6) Uani 1 1 d . . .
C14 C 0.6416(3) 0.7796(3) 0.4230(2) 0.0459(6) Uani 1 1 d . . .
H14 H 0.6144 0.8778 0.4410 0.055 Uiso 1 1 calc R . .
C15 C 0.4759(4) 0.7274(5) 0.3866(3) 0.0665(9) Uani 1 1 d . . .
H15A H 0.3850 0.7417 0.4425 0.080 Uiso 1 1 calc R . .
H15B H 0.4872 0.6203 0.3875 0.080 Uiso 1 1 calc R . .
C16 C 0.4433(4) 0.8316(4) 0.2537(3) 0.0580(8) Uani 1 1 d . . .
H16A H 0.3508 0.9068 0.2537 0.070 Uiso 1 1 calc R . .
H16B H 0.4148 0.7712 0.1990 0.070 Uiso 1 1 calc R . .
C17 C 0.6086(3) 0.9120(3) 0.2098(3) 0.0467(6) Uani 1 1 d . . .
H17 H 0.5967 1.0146 0.2222 0.056 Uiso 1 1 calc R . .
C18 C 0.8033(4) 0.6723(4) 0.2628(3) 0.0597(8) Uani 1 1 d . . .
H18A H 0.8633 0.7015 0.1851 0.090 Uiso 1 1 calc R . .
H18B H 0.7069 0.6181 0.2535 0.090 Uiso 1 1 calc R . .
H18C H 0.8766 0.6071 0.3254 0.090 Uiso 1 1 calc R . .
C19 C 1.0791(4) 0.5138(3) 0.6451(3) 0.0555(7) Uani 1 1 d . . .
H19A H 1.1674 0.5375 0.5840 0.083 Uiso 1 1 calc R . .
H19B H 0.9941 0.4620 0.6160 0.083 Uiso 1 1 calc R . .
H19C H 1.1252 0.4488 0.7217 0.083 Uiso 1 1 calc R . .
C20 C 0.6496(3) 0.9291(3) 0.0742(3) 0.0439(6) Uani 1 1 d . . .
C22 C 0.7865(3) 1.0812(3) -0.1093(3) 0.0441(6) Uani 1 1 d . . .
C23 C 0.9526(4) 1.0857(3) -0.1510(3) 0.0480(6) Uani 1 1 d . . .
C24 C 0.9860(4) 1.1228(4) -0.2776(3) 0.0567(8) Uani 1 1 d . . .
H24 H 1.0973 1.1266 -0.3056 0.068 Uiso 1 1 calc R . .
C25 C 0.8570(4) 1.1542(4) -0.3622(3) 0.0583(8) Uani 1 1 d . . .
H25 H 0.8806 1.1794 -0.4470 0.070 Uiso 1 1 calc R . .
C26 C 0.6935(4) 1.1481(3) -0.3209(3) 0.0541(7) Uani 1 1 d . A .
C27 C 0.6584(4) 1.1126(3) -0.1943(3) 0.0521(7) Uani 1 1 d . . .
H27 H 0.5468 1.1100 -0.1670 0.062 Uiso 1 1 calc R . .
C28 C 1.0963(4) 1.0488(4) -0.0601(3) 0.0643(8) Uani 1 1 d . . .
C29 C 0.5511(6) 1.1840(5) -0.4101(4) 0.0801(10) Uani 1 1 d U . .
F1 F 1.0960(3) 0.9057(3) 0.0134(2) 0.0917(7) Uani 1 1 d . . .
F2 F 1.0917(3) 1.1391(3) 0.0136(3) 0.1000(8) Uani 1 1 d . . .
F3 F 1.2452(3) 1.0584(4) -0.1173(2) 0.1053(9) Uani 1 1 d . . .
F4 F 0.4364(11) 1.0709(9) -0.3770(7) 0.103(2) Uani 0.537(11) 1 d PDU A 1
F5 F 0.6001(7) 1.1781(11) -0.5224(5) 0.0948(18) Uani 0.537(11) 1 d PDU A 1
F6 F 0.4704(13) 1.3073(8) -0.4165(9) 0.111(2) Uani 0.537(11) 1 d PDU A 1
F41 F 0.4811(15) 1.0641(8) -0.4217(10) 0.102(2) Uani 0.463(11) 1 d PDU A 2
F51 F 0.5839(9) 1.2738(14) -0.5193(7) 0.118(3) Uani 0.463(11) 1 d PDU A 2
F61 F 0.4171(10) 1.2658(11) -0.3698(8) 0.095(2) Uani 0.463(11) 1 d PDU A 2
N4 N 0.9740(4) 0.5578(3) 0.8943(2) 0.0576(7) Uani 1 1 d . . .
H1N H 0.926(5) 0.500(4) 0.945(4) 0.060(11) Uiso 1 1 d . . .
N21 N 0.7462(3) 1.0451(3) 0.0195(2) 0.0465(6) Uani 1 1 d . . .
H2N H 0.764(3) 1.108(3) 0.053(3) 0.056(8) Uiso 1 1 d . . .
O1 O 1.1928(3) 0.5343(3) 1.0188(2) 0.0729(7) Uani 1 1 d . . .
H1O H 1.302(6) 0.557(5) 1.023(4) 0.085(12) Uiso 1 1 d . . .
O2 O 0.6055(3) 0.8425(2) 0.01634(19) 0.0603(6) Uani 1 1 d . . .
Cl1 Cl 0.77023(9) 0.33651(8) 0.12046(7) 0.0571(2) Uani 1 1 d . . .
O1W O 0.4844(3) 0.5763(3) 0.0440(3) 0.0885(9) Uani 1 1 d D . .
H1W H 0.527(5) 0.663(2) 0.028(5) 0.110(16) Uiso 1 1 d D . .
H2W H 0.563(4) 0.510(3) 0.053(4) 0.106(12) Uiso 1 1 d D . .
C30 C 1.1602(9) 0.3399(10) 0.3313(6) 0.0912(19) Uani 0.727(10) 1 d PDU B 1
H30A H 1.2161 0.3528 0.4035 0.109 Uiso 0.727(10) 1 calc PR B 1
H30B H 1.1531 0.4391 0.2698 0.109 Uiso 0.727(10) 1 calc PR B 1
C31 C 1.2700(10) 0.2366(9) 0.2804(7) 0.101(2) Uani 0.727(10) 1 d PDU B 1
H31A H 1.3781 0.2789 0.2599 0.151 Uiso 0.727(10) 1 calc PR B 1
H31B H 1.2199 0.2244 0.2068 0.151 Uiso 0.727(10) 1 calc PR B 1
H31C H 1.2843 0.1386 0.3411 0.151 Uiso 0.727(10) 1 calc PR B 1
O3 O 0.9943(10) 0.3007(8) 0.3670(8) 0.096(2) Uani 0.727(10) 1 d PDU B 1
C301 C 1.179(3) 0.233(2) 0.322(2) 0.101(3) Uani 0.273(10) 1 d PDU B 2
H30C H 1.1869 0.2152 0.2410 0.121 Uiso 0.273(10) 1 calc PR B 2
H30D H 1.2456 0.1525 0.3809 0.121 Uiso 0.273(10) 1 calc PR B 2
C311 C 1.238(3) 0.394(2) 0.3181(19) 0.098(3) Uani 0.273(10) 1 d PDU B 2
H31D H 1.3531 0.4010 0.2897 0.147 Uiso 0.273(10) 1 calc PR B 2
H31E H 1.2301 0.4080 0.3998 0.147 Uiso 0.273(10) 1 calc PR B 2
H31F H 1.1675 0.4713 0.2621 0.147 Uiso 0.273(10) 1 calc PR B 2
O31 O 1.013(3) 0.240(2) 0.361(2) 0.096(4) Uani 0.273(10) 1 d PDU B 2
H3O H 0.930(7) 0.317(6) 0.299(5) 0.114(18) Uiso 1 1 d . . .

loop_
_atom_site_aniso_label
_atom_site_aniso_U_11
_atom_site_aniso_U_22
_atom_site_aniso_U_33
_atom_site_aniso_U_23
_atom_site_aniso_U_13
_atom_site_aniso_U_12
C1 0.0445(15) 0.0463(15) 0.0478(16) -0.0041(12) -0.0017(12) -0.0075(12)
C2 0.0507(16) 0.0587(18) 0.0486(17) -0.0089(14) -0.0057(13) -0.0159(14)
C3 0.0539(17) 0.0598(18) 0.0424(16) -0.0055(14) -0.0078(13) -0.0087(14)
C5 0.0468(16) 0.0638(18) 0.0364(14) -0.0055(13) -0.0016(12) -0.0075(13)
C6 0.0497(18) 0.088(2) 0.0409(16) 0.0056(15) 0.0013(14) -0.0258(16)
C7 0.0414(16) 0.095(2) 0.0397(16) 0.0009(16) 0.0016(13) -0.0203(16)
C8 0.0404(14) 0.0499(15) 0.0379(15) -0.0043(12) 0.0000(12) -0.0100(12)
C9 0.0420(14) 0.0422(14) 0.0372(13) -0.0082(11) 0.0021(11) -0.0062(11)
C10 0.0400(14) 0.0420(15) 0.0417(14) -0.0069(12) -0.0011(11) -0.0071(11)
C11 0.0410(15) 0.0649(18) 0.0430(15) -0.0006(13) -0.0019(12) -0.0156(13)
C12 0.0462(16) 0.0647(19) 0.0407(16) -0.0011(13) 0.0003(12) -0.0159(14)
C13 0.0401(14) 0.0451(15) 0.0346(14) -0.0049(11) -0.0001(11) -0.0058(11)
C14 0.0398(15) 0.0551(17) 0.0390(15) -0.0070(12) 0.0012(11) -0.0023(12)
C15 0.0371(15) 0.102(3) 0.0508(18) -0.0028(17) -0.0027(13) -0.0187(16)
C16 0.0389(15) 0.082(2) 0.0467(17) -0.0071(15) -0.0023(13) -0.0047(14)
C17 0.0465(16) 0.0480(15) 0.0419(15) -0.0068(12) -0.0036(12) -0.0013(12)
C18 0.0629(19) 0.065(2) 0.0486(17) -0.0123(15) -0.0075(14) 0.0064(15)
C19 0.0587(18) 0.0504(17) 0.0528(18) -0.0077(14) -0.0057(14) 0.0023(14)
C20 0.0400(15) 0.0481(16) 0.0394(14) -0.0049(13) -0.0062(11) -0.0021(12)
C22 0.0493(16) 0.0375(14) 0.0443(15) -0.0080(12) 0.0002(12) -0.0088(11)
C23 0.0497(16) 0.0432(14) 0.0509(16) -0.0121(12) 0.0067(13) -0.0082(12)
C24 0.0512(17) 0.0577(18) 0.0592(19) -0.0127(15) 0.0150(15) -0.0096(14)
C25 0.079(2) 0.0522(17) 0.0402(16) -0.0074(13) 0.0076(16) -0.0074(16)
C26 0.0627(19) 0.0494(17) 0.0468(16) -0.0071(13) -0.0005(14) -0.0064(14)
C27 0.0490(16) 0.0583(17) 0.0470(16) -0.0104(14) 0.0025(13) -0.0103(13)
C28 0.0489(18) 0.081(2) 0.064(2) -0.0226(19) 0.0028(15) -0.0037(16)
C29 0.088(2) 0.097(3) 0.052(2) -0.0160(19) -0.0166(18) 0.002(2)
F1 0.0800(14) 0.1061(18) 0.0734(14) -0.0035(13) -0.0142(11) 0.0157(13)
F2 0.0714(14) 0.138(2) 0.1136(19) -0.0719(17) -0.0223(13) -0.0057(13)
F3 0.0441(11) 0.172(3) 0.0943(17) -0.0295(17) 0.0066(11) -0.0078(13)
F4 0.086(4) 0.155(4) 0.064(4) -0.017(3) -0.012(3) -0.036(3)
F5 0.098(3) 0.141(5) 0.048(2) -0.029(3) -0.016(2) 0.002(3)
F6 0.125(5) 0.114(4) 0.090(4) -0.027(3) -0.043(4) 0.040(3)
F41 0.112(5) 0.120(4) 0.082(5) -0.039(3) -0.030(4) -0.012(3)
F51 0.105(4) 0.148(5) 0.063(3) 0.034(4) -0.014(3) 0.005(4)
F61 0.072(4) 0.137(5) 0.064(4) -0.017(3) -0.013(3) 0.027(3)
N4 0.0541(16) 0.0727(18) 0.0384(14) 0.0007(13) -0.0015(12) -0.0203(14)
N21 0.0495(14) 0.0512(14) 0.0414(13) -0.0147(12) 0.0005(10) -0.0135(11)
O1 0.0671(16) 0.0902(18) 0.0500(14) 0.0047(12) -0.0189(12) -0.0226(13)
O2 0.0824(15) 0.0557(12) 0.0425(11) -0.0078(10) -0.0022(10) -0.0262(11)
Cl1 0.0650(5) 0.0518(4) 0.0530(4) -0.0114(3) 0.0012(3) -0.0072(3)
O1W 0.0627(16) 0.0584(16) 0.141(3) -0.0181(17) -0.0328(16) -0.0083(13)
C30 0.090(4) 0.114(5) 0.065(3) -0.016(3) 0.002(3) -0.007(4)
C31 0.102(5) 0.119(5) 0.079(4) -0.026(3) 0.004(3) 0.002(4)
O3 0.095(3) 0.122(5) 0.055(2) -0.002(4) 0.002(2) -0.002(4)
C301 0.103(5) 0.122(6) 0.074(5) -0.020(5) -0.001(5) -0.006(6)
C311 0.098(7) 0.126(7) 0.067(6) -0.021(6) -0.006(6) -0.006(6)
O31 0.099(6) 0.115(7) 0.067(5) -0.008(6) -0.006(5) -0.019(6)

loop_
_atom_type_symbol
_atom_type_description
_atom_type_scat_dispersion_real
_atom_type_scat_dispersion_imag
_atom_type_scat_source
C C 0.0033 0.0016 'International Tables Vol C Tables 4.2.6.8 and 6.1.1.4'
H H 0.0000 0.0000 'International Tables Vol C Tables 4.2.6.8 and 6.1.1.4'
N N 0.0061 0.0033 'International Tables Vol C Tables 4.2.6.8 and 6.1.1.4'
O O 0.0106 0.0060 'International Tables Vol C Tables 4.2.6.8 and 6.1.1.4'
F F 0.0171 0.0103 'International Tables Vol C Tables 4.2.6.8 and 6.1.1.4'
Cl Cl 0.1484 0.1585 'International Tables Vol C Tables 4.2.6.8 and 6.1.1.4'

loop_
_geom_angle_atom_site_label_1
_geom_angle_atom_site_label_2
_geom_angle_atom_site_label_3
_geom_angle
C2 C1 C10 121.3(3)
C2 C1 H1 119.4
C10 C1 H1 119.4
C1 C2 C3 120.2(3)
C1 C2 H2 119.9
C3 C2 H2 119.9
O1 C3 N4 119.0(3)
O1 C3 C2 122.7(3)
N4 C3 C2 118.4(3)
N4 C5 C6 111.4(2)
N4 C5 C10 110.4(2)
C6 C5 C10 112.5(2)
N4 C5 H5 107.4
C6 C5 H5 107.4
C10 C5 H5 107.4
C5 C6 C7 108.7(3)
C5 C6 H6A 109.9
C7 C6 H6A 109.9
C5 C6 H6B 109.9
C7 C6 H6B 109.9
H6A C6 H6B 108.3
C6 C7 C8 112.0(3)
C6 C7 H7A 109.2
C8 C7 H7A 109.2
C6 C7 H7B 109.2
C8 C7 H7B 109.2
H7A C7 H7B 107.9
C14 C8 C7 112.2(2)
C14 C8 C9 108.7(2)
C7 C8 C9 111.0(2)
C14 C8 H8 108.3
C7 C8 H8 108.3
C9 C8 H8 108.3
C11 C9 C8 111.7(2)
C11 C9 C10 113.6(2)
C8 C9 C10 111.2(2)
C11 C9 H9 106.6
C8 C9 H9 106.6
C10 C9 H9 106.6
C1 C10 C5 105.8(2)
C1 C10 C19 105.5(2)
C5 C10 C19 112.7(2)
C1 C10 C9 113.9(2)
C5 C10 C9 107.0(2)
C19 C10 C9 111.8(2)
C9 C11 C12 113.2(2)
C9 C11 H11A 108.9
C12 C11 H11A 108.9
C9 C11 H11B 108.9
C12 C11 H11B 108.9
H11A C11 H11B 107.7
C13 C12 C11 110.7(2)
C13 C12 H12A 109.5
C11 C12 H12A 109.5
C13 C12 H12B 109.5
C11 C12 H12B 109.5
H12A C12 H12B 108.1
C18 C13 C12 111.0(2)
C18 C13 C14 113.1(2)
C12 C13 C14 107.3(2)
C18 C13 C17 110.2(2)
C12 C13 C17 115.1(2)
C14 C13 C17 99.7(2)
C8 C14 C15 119.3(2)
C8 C14 C13 113.5(2)
C15 C14 C13 103.6(2)
C8 C14 H14 106.6
C15 C14 H14 106.6
C13 C14 H14 106.6
C14 C15 C16 103.7(2)
C14 C15 H15A 111.0
C16 C15 H15A 111.0
C14 C15 H15B 111.0
C16 C15 H15B 111.0
H15A C15 H15B 109.0
C15 C16 C17 106.6(2)
C15 C16 H16A 110.4
C17 C16 H16A 110.4
C15 C16 H16B 110.4
C17 C16 H16B 110.4
H16A C16 H16B 108.6
C20 C17 C16 113.6(2)
C20 C17 C13 114.1(2)
C16 C17 C13 104.4(2)
C20 C17 H17 108.2
C16 C17 H17 108.2
C13 C17 H17 108.2
C13 C18 H18A 109.5
C13 C18 H18B 109.5
H18A C18 H18B 109.5
C13 C18 H18C 109.5
H18A C18 H18C 109.5
H18B C18 H18C 109.5
C10 C19 H19A 109.5
C10 C19 H19B 109.5
H19A C19 H19B 109.5
C10 C19 H19C 109.5
H19A C19 H19C 109.5
H19B C19 H19C 109.5
O2 C20 N21 120.5(3)
O2 C20 C17 124.2(3)
N21 C20 C17 115.3(2)
C27 C22 C23 119.2(3)
C27 C22 N21 119.2(3)
C23 C22 N21 121.6(2)
C24 C23 C22 119.6(3)
C24 C23 C28 119.8(3)
C22 C23 C28 120.6(3)
C25 C24 C23 120.8(3)
C25 C24 H24 119.6
C23 C24 H24 119.6
C26 C25 C24 119.5(3)
C26 C25 H25 120.2
C24 C25 H25 120.2
C25 C26 C27 120.2(3)
C25 C26 C29 120.8(3)
C27 C26 C29 119.0(3)
C22 C27 C26 120.6(3)
C22 C27 H27 119.7
C26 C27 H27 119.7
F2 C28 F3 108.0(3)
F2 C28 F1 106.6(3)
F3 C28 F1 105.4(3)
F2 C28 C23 112.7(3)
F3 C28 C23 111.8(3)
F1 C28 C23 111.9(3)
F6 C29 F41 122.8(7)
F6 C29 F51 74.1(6)
F41 C29 F51 109.7(6)
F6 C29 F5 110.2(5)
F41 C29 F5 77.2(6)
F6 C29 F4 106.6(6)
F51 C29 F4 129.1(6)
F5 C29 F4 102.7(5)
F41 C29 F61 102.7(6)
F51 C29 F61 102.2(6)
F5 C29 F61 131.9(5)
F4 C29 F61 80.4(6)
F6 C29 C26 114.4(5)
F41 C29 C26 114.0(6)
F51 C29 C26 115.3(5)
F5 C29 C26 112.0(4)
F4 C29 C26 110.3(4)
F61 C29 C26 111.5(4)
C3 N4 C5 121.6(3)
C3 N4 H1N 122(3)
C5 N4 H1N 116(3)
C20 N21 C22 121.7(2)
C20 N21 H2N 120(2)
C22 N21 H2N 116(2)
C3 O1 H1O 115(3)
H1W O1W H2W 108(3)
O3 C30 C31 119.2(9)
O3 C30 H30A 107.5
C31 C30 H30A 107.5
O3 C30 H30B 107.5
C31 C30 H30B 107.5
H30A C30 H30B 107.0
C30 C31 H31A 109.5
C30 C31 H31B 109.5
H31A C31 H31B 109.5
C30 C31 H31C 109.5
H31A C31 H31C 109.5
H31B C31 H31C 109.5
C30 O3 H3O 110(3)
O31 C301 C311 103(2)
O31 C301 H30C 111.1
C311 C301 H30C 111.1
O31 C301 H30D 111.1
C311 C301 H30D 111.1
H30C C301 H30D 109.1
C301 C311 H31D 109.5
C301 C311 H31E 109.5
H31D C311 H31E 109.5
C301 C311 H31F 109.5
H31D C311 H31F 109.5
H31E C311 H31F 109.5
C301 O31 H3O 116(4)

loop_
_geom_bond_atom_site_label_1
_geom_bond_atom_site_label_2
_geom_bond_distance
C1 C2 1.324(4)
C1 C10 1.510(4)
C1 H1 0.9300
C2 C3 1.455(4)
C2 H2 0.9300
C3 O1 1.277(3)
C3 N4 1.292(4)
C5 N4 1.465(4)
C5 C6 1.510(4)
C5 C10 1.537(4)
C5 H5 0.9800
C6 C7 1.527(4)
C6 H6A 0.9700
C6 H6B 0.9700
C7 C8 1.531(4)
C7 H7A 0.9700
C7 H7B 0.9700
C8 C14 1.514(4)
C8 C9 1.541(3)
C8 H8 0.9800
C9 C11 1.530(4)
C9 C10 1.552(4)
C9 H9 0.9800
C10 C19 1.539(4)
C11 C12 1.539(4)
C11 H11A 0.9700
C11 H11B 0.9700
C12 C13 1.530(4)
C12 H12A 0.9700
C12 H12B 0.9700
C13 C18 1.523(4)
C13 C14 1.539(4)
C13 C17 1.555(4)
C14 C15 1.529(4)
C14 H14 0.9800
C15 C16 1.541(4)
C15 H15A 0.9700
C15 H15B 0.9700
C16 C17 1.547(4)
C16 H16A 0.9700
C16 H16B 0.9700
C17 C20 1.512(4)
C17 H17 0.9800
C18 H18A 0.9600
C18 H18B 0.9600
C18 H18C 0.9600
C19 H19A 0.9600
C19 H19B 0.9600
C19 H19C 0.9600
C20 O2 1.224(3)
C20 N21 1.342(4)
C22 C27 1.369(4)
C22 C23 1.387(4)
C22 N21 1.420(4)
C23 C24 1.385(4)
C23 C28 1.504(5)
C24 C25 1.371(5)
C24 H24 0.9300
C25 C26 1.367(4)
C25 H25 0.9300
C26 C27 1.388(4)
C26 C29 1.484(5)
C27 H27 0.9300
C28 F2 1.316(4)
C28 F3 1.327(4)
C28 F1 1.332(4)
C29 F6 1.240(7)
C29 F41 1.297(9)
C29 F51 1.298(6)
C29 F5 1.321(6)
C29 F4 1.386(7)
C29 F61 1.397(7)
N4 H1N 0.77(4)
N21 H2N 0.79(3)
O1 H1O 0.91(4)
O1W H1W 0.854(19)
O1W H2W 0.832(18)
C30 O3 1.407(9)
C30 C31 1.462(10)
C30 H30A 0.9700
C30 H30B 0.9700
C31 H31A 0.9600
C31 H31B 0.9600
C31 H31C 0.9600
O3 H3O 0.90(6)
C301 O31 1.379(18)
C301 C311 1.553(19)
C301 H30C 0.9700
C301 H30D 0.9700
C311 H31D 0.9600
C311 H31E 0.9600
C311 H31F 0.9600
O31 H3O 1.05(6)

loop_
_geom_hbond_atom_site_label_D
_geom_hbond_atom_site_label_H
_geom_hbond_atom_site_label_A
_geom_hbond_distance_DH
_geom_hbond_distance_HA
_geom_hbond_distance_DA
_geom_hbond_angle_DHA
_geom_hbond_site_symmetry_A
N4 H1N Cl1 0.77(4) 2.47(4) 3.236(3) 174(3) 1_556
N21 H2N Cl1 0.79(3) 2.41(3) 3.179(3) 166(3) 1_565
O1 H1O O1W 0.91(4) 1.50(5) 2.406(3) 173(4) 1_656
O1W H1W O2 0.85(2) 1.75(2) 2.602(3) 172(5) .
O1W H2W Cl1 0.83(2) 2.19(2) 3.005(3) 167(4) .
O3 H3O Cl1 0.90(5) 2.35(5) 3.245(8) 175(5) .
C16 H16B O2 0.97 2.48 2.905(4) 107 .
C24 H24 F3 0.93 2.34 2.687(4) 101 .
C25 H25 O3 0.93 2.26 3.152(8) 159 1_564
C27 H27 F3 0.93 2.49 3.404(4) 167 1_455

loop_
_geom_torsion_atom_site_label_1
_geom_torsion_atom_site_label_2
_geom_torsion_atom_site_label_3
_geom_torsion_atom_site_label_4
_geom_torsion
C10 C1 C2 C3 -1.9(5)
C1 C2 C3 O1 163.7(3)
C1 C2 C3 N4 -16.1(5)
N4 C5 C6 C7 174.5(3)
C10 C5 C6 C7 -60.9(4)
C5 C6 C7 C8 56.2(4)
C6 C7 C8 C14 -176.3(3)
C6 C7 C8 C9 -54.5(4)
C14 C8 C9 C11 -52.7(3)
C7 C8 C9 C11 -176.6(3)
C14 C8 C9 C10 179.2(2)
C7 C8 C9 C10 55.4(3)
C2 C1 C10 C5 35.3(4)
C2 C1 C10 C19 -84.4(3)
C2 C1 C10 C9 152.6(3)
N4 C5 C10 C1 -51.8(3)
C6 C5 C10 C1 -177.0(2)
N4 C5 C10 C19 63.0(3)
C6 C5 C10 C19 -62.1(3)
N4 C5 C10 C9 -173.7(2)
C6 C5 C10 C9 61.2(3)
C11 C9 C10 C1 59.2(3)
C8 C9 C10 C1 -173.8(2)
C11 C9 C10 C5 175.8(2)
C8 C9 C10 C5 -57.2(3)
C11 C9 C10 C19 -60.3(3)
C8 C9 C10 C19 66.7(3)
C8 C9 C11 C12 52.2(3)
C10 C9 C11 C12 178.9(2)
C9 C11 C12 C13 -54.8(3)
C11 C12 C13 C18 -67.1(3)
C11 C12 C13 C14 56.9(3)
C11 C12 C13 C17 166.8(2)
C7 C8 C14 C15 -54.8(4)
C9 C8 C14 C15 -177.9(3)
C7 C8 C14 C13 -177.4(3)
C9 C8 C14 C13 59.5(3)
C18 C13 C14 C8 60.9(3)
C12 C13 C14 C8 -61.9(3)
C17 C13 C14 C8 177.9(2)
C18 C13 C14 C15 -69.9(3)
C12 C13 C14 C15 167.3(3)
C17 C13 C14 C15 47.1(3)
C8 C14 C15 C16 -164.5(3)
C13 C14 C15 C16 -37.2(3)
C14 C15 C16 C17 12.3(4)
C15 C16 C17 C20 141.6(3)
C15 C16 C17 C13 16.8(3)
C18 C13 C17 C20 -44.0(3)
C12 C13 C17 C20 82.5(3)
C14 C13 C17 C20 -163.1(2)
C18 C13 C17 C16 80.5(3)
C12 C13 C17 C16 -153.0(3)
C14 C13 C17 C16 -38.6(3)
C16 C17 C20 O2 -27.9(4)
C13 C17 C20 O2 91.5(3)
C16 C17 C20 N21 154.7(3)
C13 C17 C20 N21 -85.9(3)
C27 C22 C23 C24 0.5(4)
N21 C22 C23 C24 -179.4(3)
C27 C22 C23 C28 -178.8(3)
N21 C22 C23 C28 1.4(4)
C22 C23 C24 C25 -0.4(4)
C28 C23 C24 C25 178.8(3)
C23 C24 C25 C26 -0.2(5)
C24 C25 C26 C27 0.9(5)
C24 C25 C26 C29 179.0(3)
C23 C22 C27 C26 0.2(4)
N21 C22 C27 C26 -180.0(3)
C25 C26 C27 C22 -0.8(5)
C29 C26 C27 C22 -179.0(3)
C24 C23 C28 F2 122.3(3)
C22 C23 C28 F2 -58.5(4)
C24 C23 C28 F3 0.4(4)
C22 C23 C28 F3 179.7(3)
C24 C23 C28 F1 -117.6(3)
C22 C23 C28 F1 61.7(4)
C25 C26 C29 F6 -108.7(7)
C27 C26 C29 F6 69.4(8)
C25 C26 C29 F41 102.8(7)
C27 C26 C29 F41 -79.1(7)
C25 C26 C29 F51 -25.5(9)
C27 C26 C29 F51 152.6(8)
C25 C26 C29 F5 17.5(7)
C27 C26 C29 F5 -164.4(5)
C25 C26 C29 F4 131.2(6)
C27 C26 C29 F4 -50.7(7)
C25 C26 C29 F61 -141.5(6)
C27 C26 C29 F61 36.7(7)
O1 C3 N4 C5 174.8(3)
C2 C3 N4 C5 -5.4(5)
C6 C5 N4 C3 166.8(3)
C10 C5 N4 C3 41.0(4)
O2 C20 N21 C22 6.4(4)
C17 C20 N21 C22 -176.1(2)
C27 C22 N21 C20 56.4(4)
C23 C22 N21 C20 -123.7(3)
